data_7045255
loop_
_publ_author_name
'Liu, Guang-Ning'
'Zhao, Ruo-Yu'
'Xu, Hong'
'Wang, Zi-Han'
'Liu, Qi-Sheng'
'Shahid, Malik Zeeshan'
'Miao, Jin-Ling'
'Chen, Guozhu'
'Li, Cuncheng'

_publ_section_title
;
 The structures, water stabilities and photoluminescence properties of two
 types of iodocuprate(i)-based hybrids.
;
_journal_issue 7
_journal_name_full 'Dalton transactions (Cambridge, England : 2003)'
_journal_page_first 2306
_journal_page_last 2317
_journal_paper_doi 10.1039/c7dt04558a
_journal_volume 47
_journal_year 2018
_chemical_formula_moiety 'Cu4 I6, C14 H16 N2'
_chemical_formula_sum 'C14 H16 Cu4 I6 N2'
_chemical_formula_weight 1227.85
_space_group_crystal_system triclinic
_space_group_IT_number 2
_space_group_name_Hall '-P 1'
_space_group_name_H-M_alt 'P -1'
_symmetry_space_group_name_Hall '-P 1'
_symmetry_space_group_name_H-M 'P -1'
_atom_sites_solution_hydrogens geom
_audit_creation_date 2016-05-17
_audit_creation_method
;
Olex2 1.2
(compiled 2016.02.19 svn.r3266 for OlexSys, GUI svn.r5155)
;
_audit_update_record
;
2017-09-12 deposited with the CCDC.
2018-01-11 downloaded from the CCDC.
;
_cell_angle_alpha 83.487(4)
_cell_angle_beta 79.471(5)
_cell_angle_gamma 83.753(4)
_cell_formula_units_Z 2
_cell_length_a 8.8508(5)
_cell_length_b 11.4226(5)
_cell_length_c 12.8273(7)
_cell_measurement_reflns_used 4392
_cell_measurement_temperature 293(2)
_cell_measurement_theta_max 28.8900
_cell_measurement_theta_min 3.5070
_cell_volume 1261.60(12)
_computing_cell_refinement
;
CrysAlisPro, Agilent Technologies,
Version 1.171.37.35 (release 13-08-2014 CrysAlis171 .NET)
(compiled Aug 13 2014,18:06:01)
;
_computing_data_collection
;
CrysAlisPro, Agilent Technologies,
Version 1.171.37.35 (release 13-08-2014 CrysAlis171 .NET)
(compiled Aug 13 2014,18:06:01)
;
_computing_data_reduction
;
CrysAlisPro, Agilent Technologies,
Version 1.171.37.35 (release 13-08-2014 CrysAlis171 .NET)
(compiled Aug 13 2014,18:06:01)
;
_computing_molecular_graphics 'Olex2 (Dolomanov et al., 2009)'
_computing_publication_material 'Olex2 (Dolomanov et al., 2009)'
_computing_structure_refinement 'XL (Sheldrick, 2008)'
_diffrn_ambient_temperature 293(2)
_diffrn_detector 'CCD plate'
_diffrn_detector_area_resol_mean 16.0355
_diffrn_detector_type Eos
_diffrn_measured_fraction_theta_full 0.997
_diffrn_measured_fraction_theta_max 0.997
_diffrn_measurement_details
;
#__ type_ start__ end____ width___ exp.time_
  1 omega  -52.00   43.00   1.0000    6.0550
omega____ theta____ kappa____ phi______ frames
    -       15.8569  -77.0000  -90.0000 95

#__ type_ start__ end____ width___ exp.time_
  2 omega  -11.00   83.00   1.0000    6.0550
omega____ theta____ kappa____ phi______ frames
    -       15.8569   77.0000   30.0000 94

#__ type_ start__ end____ width___ exp.time_
  3 omega  -51.00   33.00   1.0000    6.0550
omega____ theta____ kappa____ phi______ frames
    -       15.8569  -57.0000  150.0000 84

#__ type_ start__ end____ width___ exp.time_
  4 omega  -25.00   22.00   1.0000    6.0550
omega____ theta____ kappa____ phi______ frames
    -      -16.9507  -99.0000 -180.0000 47

#__ type_ start__ end____ width___ exp.time_
  5 omega  -25.00   22.00   1.0000    6.0550
omega____ theta____ kappa____ phi______ frames
    -      -16.9507  -99.0000   60.0000 47

#__ type_ start__ end____ width___ exp.time_
  6 omega   35.00   88.00   1.0000    6.0550
omega____ theta____ kappa____ phi______ frames
    -       15.8569  178.0000  120.0000 53

#__ type_ start__ end____ width___ exp.time_
  7 omega   -3.00   85.00   1.0000    6.0550
omega____ theta____ kappa____ phi______ frames
    -       15.8569   37.0000 -150.0000 88

#__ type_ start__ end____ width___ exp.time_
  8 omega   -1.00   83.00   1.0000    6.0550
omega____ theta____ kappa____ phi______ frames
    -       15.8569   57.0000  -60.0000 84

#__ type_ start__ end____ width___ exp.time_
  9 omega  -65.00  -40.00   1.0000    6.0550
omega____ theta____ kappa____ phi______ frames
    -      -16.9507  115.0000   13.6268 25
;
_diffrn_measurement_device 'four-circle diffractometer'
_diffrn_measurement_device_type 'Xcalibur, Eos, Gemini'
_diffrn_measurement_method '\w scans'
_diffrn_orient_matrix_UB_11 -0.0144433000
_diffrn_orient_matrix_UB_12 -0.0491274000
_diffrn_orient_matrix_UB_13 0.0383372000
_diffrn_orient_matrix_UB_21 0.0432206000
_diffrn_orient_matrix_UB_22 0.0227671000
_diffrn_orient_matrix_UB_23 0.0333087000
_diffrn_orient_matrix_UB_31 -0.0679858000
_diffrn_orient_matrix_UB_32 0.0317236000
_diffrn_orient_matrix_UB_33 0.0247653000
_diffrn_radiation_monochromator graphite
_diffrn_radiation_probe x-ray
_diffrn_radiation_type MoK\a
_diffrn_radiation_wavelength 0.71073
_diffrn_reflns_av_R_equivalents 0.0344
_diffrn_reflns_av_unetI/netI 0.0378
_diffrn_reflns_Laue_measured_fraction_full 0.997
_diffrn_reflns_Laue_measured_fraction_max 0.997
_diffrn_reflns_limit_h_max 10
_diffrn_reflns_limit_h_min -10
_diffrn_reflns_limit_k_max 13
_diffrn_reflns_limit_k_min -13
_diffrn_reflns_limit_l_max 15
_diffrn_reflns_limit_l_min -15
_diffrn_reflns_number 14360
_diffrn_reflns_point_group_measured_fraction_full 0.997
_diffrn_reflns_point_group_measured_fraction_max 0.997
_diffrn_reflns_theta_full 25.497
_diffrn_reflns_theta_max 25.497
_diffrn_reflns_theta_min 3.078
_diffrn_source 'Enhance (Mo) X-ray Source'
_exptl_absorpt_coefficient_mu 10.671
_exptl_absorpt_correction_T_max 1.00000
_exptl_absorpt_correction_T_min 0.23178
_exptl_absorpt_correction_type multi-scan
_exptl_absorpt_process_details
;
CrysAlisPro, Agilent Technologies,
Version 1.171.37.35 (release 13-08-2014 CrysAlis171 .NET)
(compiled Aug 13 2014,18:06:01)
Empirical absorption correction using spherical harmonics,
 implemented in SCALE3 ABSPACK scaling algorithm.
;
_exptl_crystal_colour black
_exptl_crystal_colour_primary black
_exptl_crystal_density_diffrn 3.232
_exptl_crystal_description plate
_exptl_crystal_F_000 1096
_exptl_crystal_size_max 0.3
_exptl_crystal_size_mid 0.28
_exptl_crystal_size_min 0.12
_refine_diff_density_max 2.163
_refine_diff_density_min -1.525
_refine_diff_density_rms 0.166
_refine_ls_extinction_coef 0.00025(4)
_refine_ls_extinction_expression Fc^*^=kFc[1+0.001xFc^2^\l^3^/sin(2\q)]^-1/4^
_refine_ls_extinction_method 'SHELXL-2014/7 (Sheldrick 2014'
_refine_ls_goodness_of_fit_ref 1.066
_refine_ls_hydrogen_treatment constr
_refine_ls_matrix_type full
_refine_ls_number_parameters 238
_refine_ls_number_reflns 4689
_refine_ls_number_restraints 0
_refine_ls_restrained_S_all 1.066
_refine_ls_R_factor_all 0.0536
_refine_ls_R_factor_gt 0.0365
_refine_ls_shift/su_max 0.001
_refine_ls_shift/su_mean 0.000
_refine_ls_structure_factor_coef Fsqd
_refine_ls_weighting_details 'w=1/[\s^2^(Fo^2^)+(0.0347P)^2^+1.9409P] where P=(Fo^2^+2Fc^2^)/3'
_refine_ls_weighting_scheme calc
_refine_ls_wR_factor_gt 0.0820
_refine_ls_wR_factor_ref 0.0943
_reflns_Friedel_coverage 0.000
_reflns_number_gt 3494
_reflns_number_total 4689
_reflns_threshold_expression 'I > 2\s(I)'
_cod_data_source_file c7dt04558a2.cif
_cod_data_source_block compound_2
_cod_depositor_comments 'Adding full bibliography for 7045253--7045258.cif.'
_cod_original_cell_volume 1261.61(12)
_cod_database_code 7045255
_chemical_oxdiff_formula 'C H N Cu I'
_shelx_space_group_comment
;
The symmetry employed for this shelxl refinement is uniquely defined
by the following loop, which should always be used as a source of
symmetry information in preference to the above space-group names.
They are only intended as comments.
;
_shelx_estimated_absorpt_t_max 'not measured'
_shelx_estimated_absorpt_t_min 'not measured'
_reflns_odcompleteness_completeness 99.73
_reflns_odcompleteness_iscentric 1
_reflns_odcompleteness_theta 26.32
_olex2_refinement_description
;
1. Fixed Uiso
 At 1.2 times of:
  All C(H) groups
 At 1.5 times of:
  All C(H,H,H) groups
2.a Aromatic/amide H refined with riding coordinates:
 C2(H2), C3(H3), C4(H4), C5(H5), C7(H7), C8(H8), C10(H10), C11(H11), C12(H12),
 C13(H13)
2.b Idealised Me refined as rotating group:
 C1(H1A,H1B,H1C), C14(H14A,H14B,H14C)
;
_shelx_shelxl_version_number 2014/7
_olex2_submission_special_instructions 'No special instructions were received'

loop_
_space_group_symop_operation_xyz
'x, y, z'
'-x, -y, -z'

loop_
_atom_site_label
_atom_site_type_symbol
_atom_site_fract_x
_atom_site_fract_y
_atom_site_fract_z
_atom_site_U_iso_or_equiv
_atom_site_adp_type
_atom_site_occupancy
_atom_site_site_symmetry_order
_atom_site_calc_flag
_atom_site_refinement_flags_posn
I1 I 0.23772(4) 0.55574(3) 0.98447(3) 0.03926(9) Uani 1 1 d .
I2 I 0.01537(4) 0.54105(3) 0.70533(3) 0.04727(10) Uani 1 1 d .
I3 I 0.17367(4) 0.21577(3) 0.89260(3) 0.04170(9) Uani 1 1 d .
I4 I -0.02235(4) 0.19831(3) 0.60239(3) 0.04845(10) Uani 1 1 d .
I5 I 0.09461(4) -0.12654(3) 0.79454(3) 0.04782(10) Uani 1 1 d .
I6 I 0.30110(4) -0.10914(3) 1.08220(3) 0.04544(9) Uani 1 1 d .
Cu1 Cu 0.04270(8) 0.45085(6) 0.90307(6) 0.0601(2) Uani 1 1 d .
Cu2 Cu 0.03479(8) 0.31681(5) 0.74373(5) 0.05104(19) Uani 1 1 d .
Cu3 Cu -0.03052(9) 0.08740(6) 0.80375(7) 0.0707(3) Uani 1 1 d .
Cu4 Cu 0.11767(10) -0.20758(8) 0.99019(7) 0.0780(3) Uani 1 1 d .
N1 N 0.3704(5) 1.1576(3) 0.2289(3) 0.0449(12) Uani 1 1 d .
N2 N 0.5662(5) 0.4810(3) 0.6772(3) 0.0436(12) Uani 1 1 d .
C1 C 0.3499(8) 1.2533(5) 0.1474(5) 0.069(2) Uani 1 1 d .
H1A H 0.2900 1.2295 0.0994 0.103 Uiso 1 1 calc GR
H1B H 0.4489 1.2726 0.1086 0.103 Uiso 1 1 calc GR
H1C H 0.2971 1.3214 0.1800 0.103 Uiso 1 1 calc GR
C2 C 0.4977(6) 1.0811(5) 0.2171(5) 0.0559(17) Uani 1 1 d .
H2 H 0.5733 1.0919 0.1571 0.067 Uiso 1 1 calc R
C3 C 0.5181(6) 0.9892(5) 0.2905(4) 0.0505(16) Uani 1 1 d .
H3 H 0.6085 0.9390 0.2814 0.061 Uiso 1 1 calc R
C4 C 0.2616(6) 1.1418(4) 0.3156(4) 0.0468(15) Uani 1 1 d .
H4 H 0.1748 1.1957 0.3250 0.056 Uiso 1 1 calc R
C5 C 0.2754(6) 1.0493(4) 0.3895(4) 0.0466(15) Uani 1 1 d .
H5 H 0.1968 1.0394 0.4479 0.056 Uiso 1 1 calc R
C6 C 0.4047(5) 0.9688(4) 0.3799(4) 0.0395(13) Uani 1 1 d .
C7 C 0.4181(6) 0.8679(4) 0.4600(4) 0.0452(14) Uani 1 1 d .
H7 H 0.3377 0.8628 0.5178 0.054 Uiso 1 1 calc R
C8 C 0.5320(6) 0.7836(4) 0.4588(4) 0.0454(14) Uani 1 1 d .
H8 H 0.6147 0.7909 0.4029 0.055 Uiso 1 1 calc R
C9 C 0.5426(5) 0.6800(4) 0.5357(4) 0.0416(14) Uani 1 1 d .
C10 C 0.6664(6) 0.5958(4) 0.5218(4) 0.0464(15) Uani 1 1 d .
H10 H 0.7450 0.6060 0.4635 0.056 Uiso 1 1 calc R
C11 C 0.6756(6) 0.4978(4) 0.5923(4) 0.0476(15) Uani 1 1 d .
H11 H 0.7597 0.4417 0.5808 0.057 Uiso 1 1 calc R
C12 C 0.4273(6) 0.6607(5) 0.6248(4) 0.0533(16) Uani 1 1 d .
H12 H 0.3401 0.7141 0.6363 0.064 Uiso 1 1 calc R
C13 C 0.4441(7) 0.5627(5) 0.6946(4) 0.0583(17) Uani 1 1 d .
H13 H 0.3699 0.5518 0.7556 0.070 Uiso 1 1 calc R
C14 C 0.5817(7) 0.3778(5) 0.7561(5) 0.0657(19) Uani 1 1 d .
H14A H 0.6358 0.3119 0.7208 0.099 Uiso 1 1 calc GR
H14B H 0.4811 0.3576 0.7909 0.099 Uiso 1 1 calc GR
H14C H 0.6384 0.3968 0.8081 0.099 Uiso 1 1 calc GR

loop_
_atom_site_aniso_label
_atom_site_aniso_U_11
_atom_site_aniso_U_22
_atom_site_aniso_U_33
_atom_site_aniso_U_23
_atom_site_aniso_U_13
_atom_site_aniso_U_12
I1 0.03976(17) 0.03807(15) 0.04003(17) -0.00592(13) -0.00442(15) -0.00582(13)
I2 0.0596(2) 0.03781(16) 0.04380(19) -0.00518(14) -0.00838(17) -0.00106(15)
I3 0.03989(18) 0.03654(15) 0.04998(19) -0.00872(13) -0.00966(15) -0.00125(13)
I4 0.0575(2) 0.04544(17) 0.04215(19) -0.01087(14) -0.00143(17) -0.00881(15)
I5 0.0515(2) 0.03731(16) 0.0559(2) -0.01079(14) -0.01284(17) 0.00293(14)
I6 0.04351(18) 0.04825(17) 0.04500(19) -0.00645(14) -0.00547(16) -0.00763(14)
Cu1 0.0550(4) 0.0774(4) 0.0505(4) -0.0198(3) -0.0050(3) -0.0104(3)
Cu2 0.0572(4) 0.0444(3) 0.0518(4) -0.0091(3) -0.0084(3) -0.0029(3)
Cu3 0.0624(5) 0.0486(4) 0.0897(6) -0.0024(4) 0.0101(4) 0.0019(3)
Cu4 0.0699(5) 0.0917(5) 0.0784(5) -0.0078(4) -0.0242(4) -0.0158(4)
N1 0.038(2) 0.049(2) 0.050(2) -0.0100(19) -0.013(2) -0.0007(18)
N2 0.039(2) 0.049(2) 0.043(2) -0.0040(19) -0.008(2) -0.0043(18)
C1 0.080(4) 0.063(4) 0.063(4) -0.005(3) -0.014(4) -0.002(3)
C2 0.048(3) 0.065(3) 0.052(3) -0.010(3) -0.002(3) 0.002(3)
C3 0.036(3) 0.061(3) 0.050(3) -0.005(3) -0.004(3) 0.012(2)
C4 0.030(3) 0.048(3) 0.063(3) -0.016(2) -0.007(2) 0.003(2)
C5 0.039(3) 0.049(3) 0.047(3) -0.012(2) 0.007(2) -0.002(2)
C6 0.036(3) 0.051(3) 0.033(2) -0.015(2) -0.003(2) -0.004(2)
C7 0.040(3) 0.055(3) 0.040(3) -0.015(2) 0.001(2) -0.003(2)
C8 0.044(3) 0.054(3) 0.039(3) -0.011(2) -0.002(2) -0.006(2)
C9 0.036(3) 0.055(3) 0.038(3) -0.017(2) -0.005(2) -0.007(2)
C10 0.029(3) 0.055(3) 0.051(3) -0.006(2) 0.003(2) 0.003(2)
C11 0.037(3) 0.045(3) 0.057(3) -0.006(2) -0.002(3) 0.002(2)
C12 0.042(3) 0.072(3) 0.042(3) -0.007(3) 0.000(3) 0.005(3)
C13 0.052(3) 0.082(4) 0.037(3) -0.001(3) -0.001(3) -0.002(3)
C14 0.060(4) 0.081(4) 0.055(4) 0.001(3) -0.008(3) -0.010(3)

loop_
_atom_type_symbol
_atom_type_description
_atom_type_scat_dispersion_real
_atom_type_scat_dispersion_imag
_atom_type_scat_source
C C 0.0033 0.0016 'International Tables Vol C Tables 4.2.6.8 and 6.1.1.4'
H H 0.0000 0.0000 'International Tables Vol C Tables 4.2.6.8 and 6.1.1.4'
Cu Cu 0.3201 1.2651 'International Tables Vol C Tables 4.2.6.8 and 6.1.1.4'
I I -0.4742 1.8119 'International Tables Vol C Tables 4.2.6.8 and 6.1.1.4'
N N 0.0061 0.0033 'International Tables Vol C Tables 4.2.6.8 and 6.1.1.4'

loop_
_geom_angle_atom_site_label_1
_geom_angle_atom_site_label_2
_geom_angle_atom_site_label_3
_geom_angle
_geom_angle_site_symmetry_1
_geom_angle_site_symmetry_3
Cu1 I1 Cu1 63.99(3) . 2_567
Cu1 I1 Cu4 105.80(3) . 1_565
Cu1 I1 Cu4 74.71(2) 2_567 1_565
Cu2 I2 Cu1 62.39(2) . .
Cu1 I3 Cu3 107.91(2) . .
Cu2 I3 Cu1 60.23(2) . .
Cu2 I3 Cu3 59.83(2) . .
Cu2 I3 Cu4 84.61(3) . 2_557
Cu4 I3 Cu1 72.87(2) 2_557 .
Cu4 I3 Cu3 65.38(3) 2_557 .
Cu2 I4 Cu3 62.49(2) . .
Cu3 I5 Cu4 105.92(3) . .
Cu3 I6 Cu4 72.55(3) 2_557 .
I1 Cu1 I1 116.01(3) . 2_567
I1 Cu1 I2 112.98(3) . .
I1 Cu1 I2 107.66(3) 2_567 .
I1 Cu1 I3 107.44(3) 2_567 .
I1 Cu1 I3 104.64(3) . .
I1 Cu1 Cu1 57.82(2) 2_567 2_567
I1 Cu1 Cu1 58.19(3) . 2_567
I1 Cu1 Cu2 140.80(3) . .
I1 Cu1 Cu2 102.72(3) 2_567 .
I2 Cu1 I3 107.66(3) . .
I2 Cu1 Cu1 130.88(4) . 2_567
I2 Cu1 Cu2 56.55(2) . .
Cu1 Cu1 I3 121.43(4) 2_567 .
Cu2 Cu1 I3 55.17(2) . .
Cu2 Cu1 Cu1 159.71(5) . 2_567
I2 Cu2 I3 120.41(3) . .
I2 Cu2 Cu1 61.06(2) . .
I2 Cu2 Cu3 164.08(3) . .
I3 Cu2 Cu1 64.60(2) . .
I3 Cu2 Cu3 66.35(3) . .
I4 Cu2 I2 117.24(3) . .
I4 Cu2 I3 120.41(3) . .
I4 Cu2 Cu1 170.17(3) . .
I4 Cu2 Cu3 62.41(3) . .
Cu1 Cu2 Cu3 116.24(3) . .
I3 Cu3 Cu4 54.79(2) . 2_557
I4 Cu3 I3 103.09(3) . .
I4 Cu3 Cu2 55.10(2) . .
I4 Cu3 Cu4 125.60(3) . 2_557
I5 Cu3 I3 106.82(3) . .
I5 Cu3 I4 109.91(3) . .
I5 Cu3 Cu2 141.19(3) . .
I5 Cu3 Cu4 123.59(4) . 2_557
I6 Cu3 I3 108.52(3) 2_557 .
I6 Cu3 I4 112.37(3) 2_557 .
I6 Cu3 I5 115.25(3) 2_557 .
I6 Cu3 Cu2 103.32(3) 2_557 .
I6 Cu3 Cu4 53.96(2) 2_557 2_557
Cu2 Cu3 I3 53.81(2) . .
Cu2 Cu3 Cu4 75.90(3) . 2_557
I1 Cu4 Cu3 122.88(4) 1_545 2_557
I3 Cu4 I1 104.97(3) 2_557 1_545
I3 Cu4 Cu3 59.83(2) 2_557 2_557
I5 Cu4 I1 106.62(3) . 1_545
I5 Cu4 I3 108.57(3) . 2_557
I5 Cu4 Cu3 130.48(4) . 2_557
I6 Cu4 I1 105.32(3) . 1_545
I6 Cu4 I3 113.07(3) . 2_557
I6 Cu4 I5 117.31(3) . .
I6 Cu4 Cu3 53.49(2) . 2_557
C2 N1 C1 120.1(4) . .
C4 N1 C1 120.7(4) . .
C4 N1 C2 119.1(4) . .
C11 N2 C13 119.7(4) . .
C11 N2 C14 120.5(4) . .
C13 N2 C14 119.6(4) . .
N1 C1 H1A 109.5 . .
N1 C1 H1B 109.5 . .
N1 C1 H1C 109.5 . .
H1A C1 H1B 109.5 . .
H1A C1 H1C 109.5 . .
H1B C1 H1C 109.5 . .
N1 C2 H2 119.3 . .
N1 C2 C3 121.5(5) . .
C3 C2 H2 119.3 . .
C2 C3 H3 119.7 . .
C2 C3 C6 120.6(5) . .
C6 C3 H3 119.7 . .
N1 C4 H4 119.3 . .
N1 C4 C5 121.4(4) . .
C5 C4 H4 119.3 . .
C4 C5 H5 119.5 . .
C4 C5 C6 121.0(4) . .
C6 C5 H5 119.5 . .
C3 C6 C7 123.0(4) . .
C5 C6 C3 116.4(4) . .
C5 C6 C7 120.7(4) . .
C6 C7 H7 116.6 . .
C8 C7 C6 126.7(4) . .
C8 C7 H7 116.6 . .
C7 C8 H8 116.5 . .
C7 C8 C9 127.0(5) . .
C9 C8 H8 116.5 . .
C10 C9 C8 120.7(4) . .
C10 C9 C12 117.4(5) . .
C12 C9 C8 121.9(4) . .
C9 C10 H10 119.5 . .
C11 C10 C9 121.0(4) . .
C11 C10 H10 119.5 . .
N2 C11 C10 121.1(4) . .
N2 C11 H11 119.5 . .
C10 C11 H11 119.5 . .
C9 C12 H12 120.3 . .
C13 C12 C9 119.3(5) . .
C13 C12 H12 120.3 . .
N2 C13 C12 121.4(5) . .
N2 C13 H13 119.3 . .
C12 C13 H13 119.3 . .
N2 C14 H14A 109.5 . .
N2 C14 H14B 109.5 . .
N2 C14 H14C 109.5 . .
H14A C14 H14B 109.5 . .
H14A C14 H14C 109.5 . .
H14B C14 H14C 109.5 . .

loop_
_geom_bond_atom_site_label_1
_geom_bond_atom_site_label_2
_geom_bond_distance
_geom_bond_site_symmetry_2
I1 Cu1 2.6264(8) .
I1 Cu1 2.6371(8) 2_567
I1 Cu4 2.7990(9) 1_565
I2 Cu1 2.6705(8) .
I2 Cu2 2.5460(7) .
I3 Cu1 2.8142(8) .
I3 Cu2 2.5570(8) .
I3 Cu3 2.9022(10) .
I3 Cu4 2.7426(9) 2_557
I4 Cu2 2.5330(8) .
I4 Cu3 2.7370(9) .
I5 Cu3 2.5771(8) .
I5 Cu4 2.6108(10) .
I6 Cu3 2.5710(8) 2_557
I6 Cu4 2.5868(10) .
Cu1 I1 2.6370(8) 2_567
Cu1 Cu1 2.7888(14) 2_567
Cu1 Cu2 2.7041(10) .
Cu2 Cu3 2.7391(9) .
Cu3 I6 2.5710(8) 2_557
Cu3 Cu4 3.0516(12) 2_557
Cu4 I1 2.7990(9) 1_545
Cu4 I3 2.7426(9) 2_557
Cu4 Cu3 3.0517(12) 2_557
N1 C1 1.446(7) .
N1 C2 1.344(6) .
N1 C4 1.341(6) .
N2 C11 1.330(6) .
N2 C13 1.352(7) .
N2 C14 1.476(7) .
C1 H1A 0.9600 .
C1 H1B 0.9600 .
C1 H1C 0.9600 .
C2 H2 0.9300 .
C2 C3 1.348(7) .
C3 H3 0.9300 .
C3 C6 1.395(6) .
C4 H4 0.9300 .
C4 C5 1.348(7) .
C5 H5 0.9300 .
C5 C6 1.384(7) .
C6 C7 1.464(7) .
C7 H7 0.9300 .
C7 C8 1.315(7) .
C8 H8 0.9300 .
C8 C9 1.459(7) .
C9 C10 1.376(6) .
C9 C12 1.401(6) .
C10 H10 0.9300 .
C10 C11 1.361(7) .
C11 H11 0.9300 .
C12 H12 0.9300 .
C12 C13 1.365(7) .
C13 H13 0.9300 .
C14 H14A 0.9600 .
C14 H14B 0.9600 .
C14 H14C 0.9600 .

loop_
_geom_torsion_atom_site_label_1
_geom_torsion_atom_site_label_2
_geom_torsion_atom_site_label_3
_geom_torsion_atom_site_label_4
_geom_torsion
N1 C2 C3 C6 1.8(9)
N1 C4 C5 C6 1.7(8)
C1 N1 C2 C3 -178.2(6)
C1 N1 C4 C5 176.4(5)
C2 N1 C4 C5 -1.8(8)
C2 C3 C6 C5 -1.8(8)
C2 C3 C6 C7 177.6(5)
C3 C6 C7 C8 -1.5(9)
C4 N1 C2 C3 0.0(8)
C4 C5 C6 C3 0.1(8)
C4 C5 C6 C7 -179.4(5)
C5 C6 C7 C8 177.9(6)
C6 C7 C8 C9 -176.9(5)
C7 C8 C9 C10 177.2(6)
C7 C8 C9 C12 -1.6(9)
C8 C9 C10 C11 -178.8(5)
C8 C9 C12 C13 -179.4(5)
C9 C10 C11 N2 -0.7(9)
C9 C12 C13 N2 -3.1(9)
C10 C9 C12 C13 1.8(8)
C11 N2 C13 C12 2.4(9)
C12 C9 C10 C11 0.0(8)
C13 N2 C11 C10 -0.4(8)
C14 N2 C11 C10 -176.6(5)
C14 N2 C13 C12 178.5(6)
